data_7061364
loop_
_publ_author_name
'Panja, Anangamohan'
'Jagli\<ci\'c, Zvonko'
'Herchel, Radovan'
'Brand\~ao, Paula'
'Pramanik, Kuheli'
'Jana, Narayan Ch.'

_publ_section_title
;
 The first exploration of coordination chemistry using a methyl
 substituted o-vanillin based ligand: an example starting with Dy4/Zn2Dy2
 systems displaying slow relaxation of magnetization
;
_journal_issue 12
_journal_name_full 'New Journal of Chemistry'
_journal_page_first 5627
_journal_page_last 5637
_journal_paper_doi 10.1039/D1NJ05717K
_journal_volume 46
_journal_year 2022
_chemical_formula_sum 'C9 H10 O3'
_chemical_formula_weight 166.17
_space_group_crystal_system orthorhombic
_space_group_IT_number 61
_space_group_name_Hall '-P 2ac 2ab'
_space_group_name_H-M_alt 'P b c a'
_atom_sites_solution_hydrogens mixed
_audit_creation_method SHELXL-2018/3
_audit_update_record
;
2022-01-31 deposited with the CCDC.	2022-02-02 downloaded from the CCDC.
;
_cell_angle_alpha 90
_cell_angle_beta 90
_cell_angle_gamma 90
_cell_formula_units_Z 8
_cell_length_a 8.8905(3)
_cell_length_b 10.3802(3)
_cell_length_c 17.6535(5)
_cell_measurement_reflns_used 534
_cell_measurement_temperature 150(2)
_cell_measurement_theta_max 25.12
_cell_measurement_theta_min 2.92
_cell_volume 1629.16(9)
_computing_cell_refinement 'Bruker Smart'
_computing_data_collection 'Bruker Smart'
_computing_data_reduction 'Bruker Saint'
_computing_molecular_graphics 'Mercury (Macrae et al 2008)'
_computing_publication_material 'SHELXL-2016/4 (Sheldrick, 2016)'
_computing_structure_refinement 'SHELXL-2018/3 (Sheldrick, 2018)'
_computing_structure_solution 'SHELXT 2014/5 (Sheldrick, 2014)'
_diffrn_ambient_temperature 150(2)
_diffrn_measured_fraction_theta_full 0.995
_diffrn_measured_fraction_theta_max 0.997
_diffrn_measurement_device_type CCD
_diffrn_measurement_method 'omega and phi scans'
_diffrn_radiation_type MoK\a
_diffrn_radiation_wavelength 0.71073
_diffrn_reflns_av_R_equivalents 0.0367
_diffrn_reflns_av_unetI/netI 0.0222
_diffrn_reflns_Laue_measured_fraction_full 0.995
_diffrn_reflns_Laue_measured_fraction_max 0.997
_diffrn_reflns_limit_h_max 8
_diffrn_reflns_limit_h_min -12
_diffrn_reflns_limit_k_max 14
_diffrn_reflns_limit_k_min -14
_diffrn_reflns_limit_l_max 24
_diffrn_reflns_limit_l_min -23
_diffrn_reflns_number 18411
_diffrn_reflns_point_group_measured_fraction_full 0.995
_diffrn_reflns_point_group_measured_fraction_max 0.997
_diffrn_reflns_theta_full 25.242
_diffrn_reflns_theta_max 29.149
_diffrn_reflns_theta_min 2.307
_diffrn_source 'fine-focus sealed tube'
_exptl_absorpt_coefficient_mu 0.102
_exptl_absorpt_correction_T_max 0.7458
_exptl_absorpt_correction_T_min 0.7088
_exptl_absorpt_correction_type multi-scan
_exptl_absorpt_process_details 'SADABS 2014/5 (Bruker, 2014)'
_exptl_crystal_colour Colourless
_exptl_crystal_density_diffrn 1.355
_exptl_crystal_description Block
_exptl_crystal_F_000 704
_exptl_crystal_size_max 0.360
_exptl_crystal_size_mid 0.220
_exptl_crystal_size_min 0.200
_refine_diff_density_max 0.291
_refine_diff_density_min -0.267
_refine_diff_density_rms 0.045
_refine_ls_extinction_method none
_refine_ls_goodness_of_fit_ref 1.024
_refine_ls_hydrogen_treatment mixed
_refine_ls_matrix_type full
_refine_ls_number_parameters 115
_refine_ls_number_reflns 2188
_refine_ls_number_restraints 0
_refine_ls_restrained_S_all 1.024
_refine_ls_R_factor_all 0.0569
_refine_ls_R_factor_gt 0.0423
_refine_ls_shift/su_max 0.001
_refine_ls_shift/su_mean 0.000
_refine_ls_structure_factor_coef Fsqd
_refine_ls_weighting_details 'w=1/[\s^2^(Fo^2^)+(0.0604P)^2^+0.5477P] where P=(Fo^2^+2Fc^2^)/3'
_refine_ls_weighting_scheme calc
_refine_ls_wR_factor_gt 0.1108
_refine_ls_wR_factor_ref 0.1223
_reflns_Friedel_coverage 0.000
_reflns_number_gt 1728
_reflns_number_total 2188
_reflns_threshold_expression 'I > 2\s(I)'
_cod_data_source_file d1nj05717k2.cif
_cod_data_source_block shelx_CCDC2
_cod_depositor_comments 'Adding full bibliography for 7061362--7061365.cif.'
_cod_database_code 7061364
_shelx_shelxl_version_number 2018/3
_shelx_space_group_comment
;
The symmetry employed for this shelxl refinement is uniquely defined
by the following loop, which should always be used as a source of
symmetry information in preference to the above space-group names.
They are only intended as comments.
;
_shelx_estimated_absorpt_t_min 0.964
_shelx_estimated_absorpt_t_max 0.980

loop_
_space_group_symop_operation_xyz
'x, y, z'
'-x+1/2, -y, z+1/2'
'-x, y+1/2, -z+1/2'
'x+1/2, -y+1/2, -z'
'-x, -y, -z'
'x-1/2, y, -z-1/2'
'x, -y-1/2, z-1/2'
'-x-1/2, y-1/2, z'

loop_
_atom_site_label
_atom_site_type_symbol
_atom_site_fract_x
_atom_site_fract_y
_atom_site_fract_z
_atom_site_U_iso_or_equiv
_atom_site_adp_type
_atom_site_occupancy
_atom_site_site_symmetry_order
_atom_site_calc_flag
_atom_site_refinement_flags_posn
_atom_site_refinement_flags_adp
_atom_site_refinement_flags_occupancy
_atom_site_disorder_assembly
_atom_site_disorder_group
O2 O 0.39831(10) 0.30910(8) 0.71248(5) 0.0256(2) Uani 1 1 d . . . . .
O1 O 0.57074(10) 0.45878(9) 0.62869(5) 0.0268(2) Uani 1 1 d . . . . .
O3 O 0.58823(11) 0.66348(10) 0.54021(6) 0.0362(3) Uani 1 1 d . . . . .
C2 C 0.32581(13) 0.39917(10) 0.66931(6) 0.0204(2) Uani 1 1 d . . . . .
C1 C 0.42002(13) 0.47913(11) 0.62597(6) 0.0204(3) Uani 1 1 d . . . . .
C6 C 0.35470(14) 0.57670(11) 0.58197(6) 0.0230(3) Uani 1 1 d . . . . .
C5 C 0.19779(15) 0.59162(12) 0.57942(7) 0.0260(3) Uani 1 1 d . . . . .
H4 H 0.155087 0.657387 0.548792 0.031 Uiso 1 1 calc R U . . .
C4 C 0.10511(14) 0.51198(13) 0.62084(7) 0.0256(3) Uani 1 1 d . . . . .
C3 C 0.17144(13) 0.41627(11) 0.66646(7) 0.0230(3) Uani 1 1 d . . . . .
H6 H 0.108608 0.362001 0.696062 0.028 Uiso 1 1 calc R U . . .
C7 C 0.30563(16) 0.23131(12) 0.76086(7) 0.0294(3) Uani 1 1 d . . . . .
H7A H 0.249571 0.286996 0.795678 0.044 Uiso 1 1 calc R U . . .
H7B H 0.369209 0.172211 0.789997 0.044 Uiso 1 1 calc R U . . .
H7C H 0.234839 0.181609 0.729930 0.044 Uiso 1 1 calc R U . . .
C9 C 0.44960(17) 0.66635(12) 0.54026(7) 0.0302(3) Uani 1 1 d . . . . .
H8 H 0.401502 0.731362 0.511143 0.036 Uiso 1 1 calc R U . . .
C8 C -0.06357(16) 0.52708(17) 0.61981(9) 0.0383(4) Uani 1 1 d . . . . .
H8A H -0.089499 0.613882 0.602317 0.057 Uiso 1 1 calc R U . . .
H8B H -0.103343 0.513973 0.671005 0.057 Uiso 1 1 calc R U . . .
H8C H -0.107479 0.463191 0.585437 0.057 Uiso 1 1 calc R U . . .
H1 H 0.608(2) 0.5206(18) 0.5976(10) 0.045(5) Uiso 1 1 d . . . . .

loop_
_atom_site_aniso_label
_atom_site_aniso_U_11
_atom_site_aniso_U_22
_atom_site_aniso_U_33
_atom_site_aniso_U_23
_atom_site_aniso_U_13
_atom_site_aniso_U_12
O2 0.0243(4) 0.0224(4) 0.0300(5) 0.0078(3) -0.0036(3) -0.0005(3)
O1 0.0188(4) 0.0293(5) 0.0322(5) 0.0022(4) 0.0008(3) -0.0015(3)
O3 0.0391(6) 0.0357(5) 0.0338(5) 0.0041(4) 0.0095(4) -0.0087(4)
C2 0.0227(5) 0.0179(5) 0.0205(6) -0.0004(4) -0.0020(4) 0.0001(4)
C1 0.0205(5) 0.0201(5) 0.0205(6) -0.0031(4) 0.0000(4) -0.0004(4)
C6 0.0293(6) 0.0210(5) 0.0187(6) -0.0003(4) 0.0017(5) -0.0006(5)
C5 0.0303(6) 0.0252(6) 0.0225(6) 0.0017(4) -0.0029(5) 0.0059(5)
C4 0.0229(6) 0.0279(6) 0.0260(6) -0.0017(5) -0.0024(5) 0.0042(5)
C3 0.0219(5) 0.0224(5) 0.0249(6) 0.0000(4) 0.0009(5) -0.0020(4)
C7 0.0361(7) 0.0249(6) 0.0271(6) 0.0068(5) 0.0001(5) -0.0038(5)
C9 0.0415(8) 0.0252(6) 0.0239(6) 0.0028(5) 0.0050(5) -0.0018(5)
C8 0.0227(6) 0.0492(9) 0.0429(9) 0.0020(7) -0.0032(6) 0.0085(6)

loop_
_atom_type_symbol
_atom_type_description
_atom_type_scat_dispersion_real
_atom_type_scat_dispersion_imag
_atom_type_scat_source
C C 0.0033 0.0016 'International Tables Vol C Tables 4.2.6.8 and 6.1.1.4'
H H 0.0000 0.0000 'International Tables Vol C Tables 4.2.6.8 and 6.1.1.4'
O O 0.0106 0.0060 'International Tables Vol C Tables 4.2.6.8 and 6.1.1.4'

loop_
_geom_angle_atom_site_label_1
_geom_angle_atom_site_label_2
_geom_angle_atom_site_label_3
_geom_angle
_geom_angle_site_symmetry_1
_geom_angle_site_symmetry_3
_geom_angle_publ_flag
C2 O2 C7 116.46(9) . . ?
C1 O1 H1 103.1(11) . . ?
O2 C2 C3 125.10(11) . . ?
O2 C2 C1 115.22(10) . . ?
C3 C2 C1 119.67(11) . . ?
O1 C1 C6 122.74(11) . . ?
O1 C1 C2 118.49(10) . . ?
C6 C1 C2 118.77(11) . . ?
C1 C6 C5 120.58(11) . . ?
C1 C6 C9 120.12(12) . . ?
C5 C6 C9 119.27(11) . . ?
C4 C5 C6 120.74(11) . . ?
C4 C5 H4 119.6 . . ?
C6 C5 H4 119.6 . . ?
C5 C4 C3 118.46(12) . . ?
C5 C4 C8 121.75(12) . . ?
C3 C4 C8 119.78(12) . . ?
C2 C3 C4 121.75(11) . . ?
C2 C3 H6 119.1 . . ?
C4 C3 H6 119.1 . . ?
O2 C7 H7A 109.5 . . ?
O2 C7 H7B 109.5 . . ?
H7A C7 H7B 109.5 . . ?
O2 C7 H7C 109.5 . . ?
H7A C7 H7C 109.5 . . ?
H7B C7 H7C 109.5 . . ?
O3 C9 C6 124.35(12) . . ?
O3 C9 H8 117.8 . . ?
C6 C9 H8 117.8 . . ?
C4 C8 H8A 109.5 . . ?
C4 C8 H8B 109.5 . . ?
H8A C8 H8B 109.5 . . ?
C4 C8 H8C 109.5 . . ?
H8A C8 H8C 109.5 . . ?
H8B C8 H8C 109.5 . . ?

loop_
_geom_bond_atom_site_label_1
_geom_bond_atom_site_label_2
_geom_bond_distance
_geom_bond_site_symmetry_2
_geom_bond_publ_flag
O2 C2 1.3677(14) . ?
O2 C7 1.4353(15) . ?
O1 C1 1.3574(14) . ?
O1 H1 0.907(19) . ?
O3 C9 1.2328(17) . ?
C2 C3 1.3848(16) . ?
C2 C1 1.4057(16) . ?
C1 C6 1.4022(16) . ?
C6 C5 1.4043(18) . ?
C6 C9 1.4560(17) . ?
C5 C4 1.3773(18) . ?
C5 H4 0.9500 . ?
C4 C3 1.4083(17) . ?
C4 C8 1.5078(18) . ?
C3 H6 0.9500 . ?
C7 H7A 0.9800 . ?
C7 H7B 0.9800 . ?
C7 H7C 0.9800 . ?
C9 H8 0.9500 . ?
C8 H8A 0.9800 . ?
C8 H8B 0.9800 . ?
C8 H8C 0.9800 . ?
